data_4083108
loop_
_publ_author_name
'Gu, Xiaoxia'
'Zhu, Xiancui'
'Wei, Yun'
'Wang, Shaowu'
'Zhou, Shuangliu'
'Zhang, Guangchao'
'Mu, Xiaolong'

_publ_section_title
;
 CNC-Pincer Rare-Earth Metal Amido Complexes with a Diarylamido Linked
 Biscarbene Ligand: Synthesis, Characterization, and Catalytic Activity
;
_journal_issue 9
_journal_name_full Organometallics
_journal_page_first 2372
_journal_paper_doi 10.1021/om500354s
_journal_volume 33
_journal_year 2014
_chemical_formula_sum 'C86 H114 Cl N13 Si6 Yb2'
_chemical_formula_weight 1879.97
_chemical_name_systematic
; 
 ? 
;
_space_group_IT_number 14
_symmetry_cell_setting monoclinic
_symmetry_space_group_name_Hall '-P 2yn'
_symmetry_space_group_name_H-M 'P 1 21/n 1'
_atom_sites_solution_hydrogens geom
_atom_sites_solution_primary direct
_atom_sites_solution_secondary difmap
_audit_creation_method SHELXL-97
_cell_angle_alpha 90.00
_cell_angle_beta 107.6570(10)
_cell_angle_gamma 90.00
_cell_formula_units_Z 4
_cell_length_a 19.992(2)
_cell_length_b 20.881(2)
_cell_length_c 26.908(3)
_cell_measurement_reflns_used 9872
_cell_measurement_temperature 293(2)
_cell_measurement_theta_max 23.81
_cell_measurement_theta_min 2.24
_cell_volume 10703.6(19)
_computing_cell_refinement 'Bruker SMART'
_computing_data_collection 'Bruker SMART'
_computing_data_reduction 'Bruker SAINT'
_computing_molecular_graphics 'Bruker SHELXTL'
_computing_publication_material 'Bruker SHELXTL'
_computing_structure_refinement 'SHELXL-97 (Sheldrick, 1997)'
_computing_structure_solution 'SHELXS-97 (Sheldrick, 1990)'
_diffrn_ambient_temperature 293(2)
_diffrn_measured_fraction_theta_full 0.986
_diffrn_measured_fraction_theta_max 0.986
_diffrn_measurement_device_type 'CCD area detector'
_diffrn_measurement_method 'phi and omega scans'
_diffrn_radiation_monochromator graphite
_diffrn_radiation_source 'fine-focus sealed tube'
_diffrn_radiation_type MoK\a
_diffrn_radiation_wavelength 0.71073
_diffrn_reflns_av_R_equivalents 0.0771
_diffrn_reflns_av_sigmaI/netI 0.1206
_diffrn_reflns_limit_h_max 24
_diffrn_reflns_limit_h_min -26
_diffrn_reflns_limit_k_max 25
_diffrn_reflns_limit_k_min -27
_diffrn_reflns_limit_l_max 35
_diffrn_reflns_limit_l_min -34
_diffrn_reflns_number 88061
_diffrn_reflns_theta_full 27.67
_diffrn_reflns_theta_max 27.67
_diffrn_reflns_theta_min 1.45
_exptl_absorpt_coefficient_mu 1.870
_exptl_absorpt_correction_T_max 0.7797
_exptl_absorpt_correction_T_min 0.7176
_exptl_absorpt_correction_type none
_exptl_crystal_colour colorless
_exptl_crystal_density_diffrn 1.167
_exptl_crystal_density_method 'not measured'
_exptl_crystal_description block
_exptl_crystal_F_000 3848
_exptl_crystal_size_max 0.19
_exptl_crystal_size_mid 0.17
_exptl_crystal_size_min 0.14
_platon_squeeze_details
;
;
_refine_diff_density_max 1.842
_refine_diff_density_min -1.780
_refine_diff_density_rms 0.106
_refine_ls_extinction_method none
_refine_ls_goodness_of_fit_ref 0.980
_refine_ls_hydrogen_treatment mixed
_refine_ls_matrix_type full
_refine_ls_number_parameters 995
_refine_ls_number_reflns 24671
_refine_ls_number_restraints 1777
_refine_ls_restrained_S_all 1.007
_refine_ls_R_factor_all 0.1420
_refine_ls_R_factor_gt 0.0516
_refine_ls_shift/su_max 0.010
_refine_ls_shift/su_mean 0.000
_refine_ls_structure_factor_coef Fsqd
_refine_ls_weighting_details 'calc w=1/[\s^2^(Fo^2^)+(0.0400P)^2^+0.8130P] where P=(Fo^2^+2Fc^2^)/3'
_refine_ls_weighting_scheme calc
_refine_ls_wR_factor_gt 0.1014
_refine_ls_wR_factor_ref 0.1170
_reflns_number_gt 10863
_reflns_number_total 24671
_reflns_threshold_expression >2sigma(I)
_cod_data_source_file om500354s_si_002.cif
_cod_data_source_block 5
_cod_depositor_comments
;
The following automatic conversions were performed:

'_symmetry_cell_setting' value 'Monoclinic' changed to 'monoclinic'
according to
/usr/data/users/saulius/crontab/automatic-downloads/rss-feeds/ACS/lib/dictionaries/cif_core.dic
dictionary named 'cif_core.dic' version 2.4.2 from 2011-04-26.

Automatic conversion script
Id: cif_fix_values 2281 2013-09-26 08:29:07Z andrius 

 Adding full bibliography for 4083104--4083112.cif.
;
_cod_original_cell_volume 10703.7(19)
_cod_original_sg_symbol_H-M P2(1)/n
_cod_database_code 4083108

loop_
_symmetry_equiv_pos_as_xyz
'x, y, z'
'-x+1/2, y+1/2, -z+1/2'
'-x, -y, -z'
'x-1/2, -y-1/2, z-1/2'

loop_
_atom_site_label
_atom_site_type_symbol
_atom_site_fract_x
_atom_site_fract_y
_atom_site_fract_z
_atom_site_U_iso_or_equiv
_atom_site_adp_type
_atom_site_occupancy
_atom_site_symmetry_multiplicity
_atom_site_calc_flag
_atom_site_refinement_flags
C1 C 1.0800(4) 0.2770(3) 0.2214(3) 0.0924(18) Uani 1 1 d U
H1 H 1.0882 0.2852 0.1898 0.111 Uiso 1 1 calc R
C2 C 1.1093(4) 0.2213(4) 0.2519(4) 0.102(2) Uani 1 1 d U
H2 H 1.1359 0.1919 0.2401 0.122 Uiso 1 1 calc R
C3 C 1.0974(4) 0.2131(4) 0.2969(3) 0.098(2) Uani 1 1 d U
H3 H 1.1181 0.1779 0.3168 0.117 Uiso 1 1 calc R
C4 C 1.0572(4) 0.2521(4) 0.3167(3) 0.0985(18) Uani 1 1 d U
H4 H 1.0489 0.2435 0.3483 0.118 Uiso 1 1 calc R
C5 C 1.0296(3) 0.3048(3) 0.2873(3) 0.0820(15) Uani 1 1 d U
H5 H 1.0028 0.3332 0.2998 0.098 Uiso 1 1 calc R
C6 C 1.0398(3) 0.3174(3) 0.2406(3) 0.0725(15) Uani 1 1 d U
C7 C 1.0051(3) 0.3746(3) 0.2060(3) 0.0656(14) Uani 1 1 d U
H7A H 1.0343 0.3879 0.1850 0.079 Uiso 1 1 calc R
H7B H 0.9599 0.3615 0.1826 0.079 Uiso 1 1 calc R
C8 C 1.0483(3) 0.4605(3) 0.2735(3) 0.0689(16) Uani 1 1 d U
H8 H 1.0960 0.4518 0.2815 0.083 Uiso 1 1 calc R
C9 C 1.0196(3) 0.5056(3) 0.2945(3) 0.0666(15) Uani 1 1 d U
H9 H 1.0430 0.5350 0.3198 0.080 Uiso 1 1 calc R
C10 C 0.9310(3) 0.4518(3) 0.2364(2) 0.0458(11) Uani 1 1 d U
C11 C 0.8972(3) 0.5421(3) 0.2847(2) 0.0532(13) Uani 1 1 d U
C12 C 0.9151(3) 0.5625(3) 0.3367(2) 0.0643(14) Uani 1 1 d U
H12 H 0.9555 0.5463 0.3606 0.077 Uiso 1 1 calc R
C13 C 0.8748(4) 0.6060(3) 0.3536(3) 0.0712(15) Uani 1 1 d U
C14 C 0.8137(3) 0.6279(3) 0.3163(3) 0.0699(15) Uani 1 1 d U
H14 H 0.7854 0.6578 0.3259 0.084 Uiso 1 1 calc R
C15 C 0.7949(3) 0.6061(3) 0.2659(2) 0.0603(13) Uani 1 1 d U
H15 H 0.7529 0.6205 0.2428 0.072 Uiso 1 1 calc R
C16 C 0.8356(3) 0.5633(3) 0.2473(2) 0.0513(12) Uani 1 1 d U
C17 C 0.8953(4) 0.6302(4) 0.4090(3) 0.102(2) Uani 1 1 d U
H17A H 0.9389 0.6110 0.4287 0.153 Uiso 1 1 calc R
H17B H 0.8594 0.6191 0.4245 0.153 Uiso 1 1 calc R
H17C H 0.9005 0.6759 0.4091 0.153 Uiso 1 1 calc R
C18 C 0.7889(3) 0.5920(3) 0.1589(2) 0.0520(12) Uani 1 1 d U
C19 C 0.8286(3) 0.6488(3) 0.1646(2) 0.0638(14) Uani 1 1 d U
H19 H 0.8693 0.6529 0.1926 0.077 Uiso 1 1 calc R
C20 C 0.8083(4) 0.6989(3) 0.1293(3) 0.0743(16) Uani 1 1 d U
H20 H 0.8348 0.7362 0.1348 0.089 Uiso 1 1 calc R
C21 C 0.7501(4) 0.6946(3) 0.0863(3) 0.0809(18) Uani 1 1 d U
C22 C 0.7112(3) 0.6393(3) 0.0799(3) 0.0731(16) Uani 1 1 d U
H22 H 0.6720 0.6354 0.0507 0.088 Uiso 1 1 calc R
C23 C 0.7282(3) 0.5884(3) 0.1155(2) 0.0577(13) Uani 1 1 d U
C24 C 0.7290(4) 0.7486(4) 0.0459(3) 0.133(3) Uani 1 1 d U
H24A H 0.6877 0.7362 0.0186 0.199 Uiso 1 1 calc R
H24B H 0.7666 0.7566 0.0315 0.199 Uiso 1 1 calc R
H24C H 0.7194 0.7868 0.0624 0.199 Uiso 1 1 calc R
C25 C 0.6084(3) 0.5433(3) 0.0871(3) 0.0692(16) Uani 1 1 d U
H25 H 0.5838 0.5812 0.0767 0.083 Uiso 1 1 calc R
C26 C 0.5821(3) 0.4850(3) 0.0852(3) 0.0711(16) Uani 1 1 d U
H26 H 0.5346 0.4746 0.0733 0.085 Uiso 1 1 calc R
C27 C 0.6983(3) 0.4737(3) 0.1179(2) 0.0530(12) Uani 1 1 d U
C28 C 0.6258(3) 0.3736(3) 0.1087(2) 0.0652(14) Uani 1 1 d U
H28A H 0.6021 0.3663 0.1347 0.078 Uiso 1 1 calc R
H28B H 0.6713 0.3528 0.1205 0.078 Uiso 1 1 calc R
C29 C 0.5831(3) 0.3438(3) 0.0574(2) 0.0586(13) Uani 1 1 d U
C30 C 0.5947(4) 0.3560(3) 0.0109(3) 0.0781(15) Uani 1 1 d U
H30 H 0.6303 0.3845 0.0105 0.094 Uiso 1 1 calc R
C31 C 0.5566(4) 0.3286(3) -0.0354(3) 0.0859(18) Uani 1 1 d U
H31 H 0.5663 0.3380 -0.0662 0.103 Uiso 1 1 calc R
C32 C 0.5049(4) 0.2878(3) -0.0350(3) 0.0861(18) Uani 1 1 d U
H32 H 0.4781 0.2693 -0.0661 0.103 Uiso 1 1 calc R
C33 C 0.4912(4) 0.2733(3) 0.0097(3) 0.0890(18) Uani 1 1 d U
H33 H 0.4557 0.2444 0.0092 0.107 Uiso 1 1 calc R
C34 C 0.5305(3) 0.3017(3) 0.0573(3) 0.0759(16) Uani 1 1 d U
H34 H 0.5208 0.2919 0.0881 0.091 Uiso 1 1 calc R
C35 C 0.6514(4) 0.5284(4) 0.3195(3) 0.1002(19) Uani 1 1 d U
H35 H 0.6095 0.5403 0.2948 0.120 Uiso 1 1 calc R
C36 C 0.6692(5) 0.5515(4) 0.3712(3) 0.112(2) Uani 1 1 d U
H36 H 0.6392 0.5802 0.3802 0.135 Uiso 1 1 calc R
C37 C 0.7272(5) 0.5334(4) 0.4069(4) 0.116(2) Uani 1 1 d U
H37 H 0.7374 0.5496 0.4406 0.140 Uiso 1 1 calc R
C38 C 0.7726(4) 0.4913(4) 0.3954(3) 0.1092(19) Uani 1 1 d U
H38 H 0.8127 0.4776 0.4210 0.131 Uiso 1 1 calc R
C39 C 0.7572(4) 0.4691(4) 0.3431(3) 0.0897(15) Uani 1 1 d U
H39 H 0.7882 0.4415 0.3342 0.108 Uiso 1 1 calc R
C40 C 0.6982(4) 0.4875(3) 0.3066(3) 0.0723(14) Uani 1 1 d U
C41 C 0.6812(3) 0.4670(3) 0.2511(2) 0.0654(13) Uani 1 1 d U
H41A H 0.6311 0.4711 0.2342 0.079 Uiso 1 1 calc R
H41B H 0.7051 0.4949 0.2331 0.079 Uiso 1 1 calc R
C42 C 0.6725(3) 0.3489(3) 0.2635(2) 0.0670(15) Uani 1 1 d U
H42 H 0.6337 0.3494 0.2757 0.080 Uiso 1 1 calc R
C43 C 0.7102(3) 0.2975(3) 0.2587(2) 0.0649(15) Uani 1 1 d U
H43 H 0.7028 0.2555 0.2673 0.078 Uiso 1 1 calc R
C44 C 0.7582(3) 0.3836(3) 0.2310(2) 0.0516(12) Uani 1 1 d U
C45 C 0.8155(3) 0.2779(3) 0.2300(2) 0.0527(13) Uani 1 1 d U
C46 C 0.8418(3) 0.2308(3) 0.2680(2) 0.0588(14) Uani 1 1 d U
H46 H 0.8270 0.2302 0.2976 0.071 Uiso 1 1 calc R
C47 C 0.8888(3) 0.1856(3) 0.2626(3) 0.0619(14) Uani 1 1 d U
C48 C 0.9097(3) 0.1884(3) 0.2184(3) 0.0669(14) Uani 1 1 d U
H48 H 0.9404 0.1577 0.2129 0.080 Uiso 1 1 calc R
C49 C 0.8857(3) 0.2361(3) 0.1822(2) 0.0607(13) Uani 1 1 d U
H49 H 0.9021 0.2373 0.1534 0.073 Uiso 1 1 calc R
C50 C 0.8381(3) 0.2825(3) 0.1866(2) 0.0505(12) Uani 1 1 d U
C51 C 0.9167(3) 0.1352(3) 0.3044(3) 0.086(2) Uani 1 1 d U
H51A H 0.8830 0.1013 0.3000 0.128 Uiso 1 1 calc R
H51B H 0.9249 0.1542 0.3382 0.128 Uiso 1 1 calc R
H51C H 0.9600 0.1182 0.3014 0.128 Uiso 1 1 calc R
C52 C 0.7983(3) 0.3121(3) 0.0974(2) 0.0532(12) Uani 1 1 d U
C53 C 0.7548(3) 0.2590(3) 0.0808(2) 0.0614(13) Uani 1 1 d U
H53 H 0.7402 0.2363 0.1054 0.074 Uiso 1 1 calc R
C54 C 0.7328(3) 0.2389(3) 0.0305(3) 0.0733(16) Uani 1 1 d U
H54 H 0.7053 0.2023 0.0222 0.088 Uiso 1 1 calc R
C55 C 0.7503(4) 0.2715(3) -0.0092(3) 0.0705(15) Uani 1 1 d U
C56 C 0.7940(3) 0.3243(3) 0.0068(2) 0.0635(14) Uani 1 1 d U
H56 H 0.8080 0.3472 -0.0179 0.076 Uiso 1 1 calc R
C57 C 0.8173(3) 0.3436(3) 0.0582(2) 0.0551(13) Uani 1 1 d U
C58 C 0.7228(4) 0.2515(4) -0.0661(3) 0.109(3) Uani 1 1 d U
H58A H 0.7368 0.2826 -0.0874 0.163 Uiso 1 1 calc R
H58B H 0.6725 0.2490 -0.0764 0.163 Uiso 1 1 calc R
H58C H 0.7418 0.2104 -0.0705 0.163 Uiso 1 1 calc R
C59 C 0.9196(3) 0.4015(3) 0.0442(3) 0.0662(15) Uani 1 1 d U
H59 H 0.9268 0.3745 0.0188 0.079 Uiso 1 1 calc R
C60 C 0.9560(3) 0.4538(3) 0.0637(3) 0.0699(15) Uani 1 1 d U
H60 H 0.9938 0.4703 0.0545 0.084 Uiso 1 1 calc R
C61 C 0.8732(3) 0.4423(3) 0.1044(2) 0.0529(12) Uani 1 1 d U
C62 C 0.9549(3) 0.5355(3) 0.1313(3) 0.0691(14) Uani 1 1 d U
H62A H 0.9990 0.5246 0.1571 0.083 Uiso 1 1 calc R
H62B H 0.9222 0.5483 0.1497 0.083 Uiso 1 1 calc R
C63 C 0.9664(4) 0.5902(3) 0.0996(3) 0.0717(15) Uani 1 1 d U
C64 C 0.9129(4) 0.6171(4) 0.0613(3) 0.0975(17) Uani 1 1 d U
H64 H 0.8675 0.6011 0.0540 0.117 Uiso 1 1 calc R
C65 C 0.9270(5) 0.6717(4) 0.0315(3) 0.110(2) Uani 1 1 d U
H65 H 0.8920 0.6896 0.0040 0.132 Uiso 1 1 calc R
C66 C 0.9928(5) 0.6943(4) 0.0459(3) 0.098(2) Uani 1 1 d U
H66 H 1.0027 0.7291 0.0277 0.118 Uiso 1 1 calc R
C67 C 1.0442(4) 0.6703(4) 0.0841(3) 0.0977(19) Uani 1 1 d U
H67 H 1.0889 0.6881 0.0931 0.117 Uiso 1 1 calc R
C68 C 1.0302(4) 0.6179(3) 0.1108(3) 0.0856(17) Uani 1 1 d U
H68 H 1.0667 0.6009 0.1379 0.103 Uiso 1 1 calc R
C69 C 0.4971(5) 0.4574(5) 0.3578(4) 0.167(4) Uani 1 1 d U
H69A H 0.4957 0.4194 0.3775 0.251 Uiso 1 1 calc R
H69B H 0.5141 0.4926 0.3812 0.251 Uiso 1 1 calc R
H69C H 0.5279 0.4507 0.3370 0.251 Uiso 1 1 calc R
C70 C 0.4152(6) 0.5380(4) 0.2656(4) 0.166(4) Uani 1 1 d U
H70A H 0.4432 0.5211 0.2453 0.249 Uiso 1 1 calc R
H70B H 0.4374 0.5757 0.2838 0.249 Uiso 1 1 calc R
H70C H 0.3695 0.5490 0.2430 0.249 Uiso 1 1 calc R
C71 C 0.3610(6) 0.5201(5) 0.3557(4) 0.185(4) Uani 1 1 d U
H71A H 0.3210 0.5423 0.3336 0.278 Uiso 1 1 calc R
H71B H 0.3929 0.5503 0.3775 0.278 Uiso 1 1 calc R
H71C H 0.3460 0.4900 0.3771 0.278 Uiso 1 1 calc R
C72 C 0.3811(5) 0.3388(5) 0.3844(3) 0.147(3) Uani 1 1 d U
H72A H 0.4138 0.3067 0.3809 0.220 Uiso 1 1 calc R
H72B H 0.3533 0.3222 0.4049 0.220 Uiso 1 1 calc R
H72C H 0.4065 0.3759 0.4013 0.220 Uiso 1 1 calc R
C73 C 0.2930(5) 0.2845(5) 0.2869(4) 0.156(3) Uani 1 1 d U
H73A H 0.2545 0.2916 0.2559 0.234 Uiso 1 1 calc R
H73B H 0.2779 0.2574 0.3103 0.234 Uiso 1 1 calc R
H73C H 0.3309 0.2642 0.2779 0.234 Uiso 1 1 calc R
C74 C 0.2407(5) 0.3940(5) 0.3274(4) 0.157(3) Uani 1 1 d U
H74A H 0.2515 0.4305 0.3502 0.236 Uiso 1 1 calc R
H74B H 0.2186 0.3617 0.3424 0.236 Uiso 1 1 calc R
H74C H 0.2095 0.4067 0.2941 0.236 Uiso 1 1 calc R
C75 C 0.4957(4) 0.2809(4) 0.2909(3) 0.101(2) Uani 1 1 d U
H75A H 0.4878 0.3262 0.2880 0.151 Uiso 1 1 calc R
H75B H 0.5452 0.2724 0.3001 0.151 Uiso 1 1 calc R
H75C H 0.4776 0.2641 0.3175 0.151 Uiso 1 1 calc R
C76 C 0.5157(4) 0.2365(4) 0.1899(3) 0.128(3) Uani 1 1 d U
H76A H 0.4967 0.2106 0.1594 0.192 Uiso 1 1 calc R
H76B H 0.5583 0.2174 0.2115 0.192 Uiso 1 1 calc R
H76C H 0.5255 0.2786 0.1796 0.192 Uiso 1 1 calc R
C77 C 0.4349(5) 0.1571(3) 0.2453(4) 0.137(3) Uani 1 1 d U
H77A H 0.4069 0.1573 0.2686 0.206 Uiso 1 1 calc R
H77B H 0.4792 0.1369 0.2621 0.206 Uiso 1 1 calc R
H77C H 0.4109 0.1337 0.2143 0.206 Uiso 1 1 calc R
C78 C 0.3421(6) 0.2039(5) 0.0960(4) 0.168(4) Uani 1 1 d U
H78A H 0.3739 0.2325 0.0866 0.252 Uiso 1 1 calc R
H78B H 0.3027 0.1952 0.0659 0.252 Uiso 1 1 calc R
H78C H 0.3658 0.1646 0.1090 0.252 Uiso 1 1 calc R
C79 C 0.2666(5) 0.1769(4) 0.1740(4) 0.160(4) Uani 1 1 d U
H79A H 0.2519 0.1437 0.1482 0.240 Uiso 1 1 calc R
H79B H 0.2263 0.1937 0.1819 0.240 Uiso 1 1 calc R
H79C H 0.2989 0.1595 0.2051 0.240 Uiso 1 1 calc R
C80 C 0.2378(5) 0.2961(4) 0.1138(4) 0.176(4) Uani 1 1 d U
H80A H 0.2149 0.3119 0.1380 0.264 Uiso 1 1 calc R
H80B H 0.2045 0.2729 0.0864 0.264 Uiso 1 1 calc R
H80C H 0.2561 0.3314 0.0992 0.264 Uiso 1 1 calc R
C81 C 0.1523(4) 0.4656(5) 0.0897(4) 0.160(4) Uani 1 1 d U
H81A H 0.1639 0.4341 0.0676 0.241 Uiso 1 1 calc R
H81B H 0.1342 0.5032 0.0696 0.241 Uiso 1 1 calc R
H81C H 0.1175 0.4486 0.1040 0.241 Uiso 1 1 calc R
C82 C 0.2385(4) 0.5766(4) 0.1392(4) 0.145(3) Uani 1 1 d U
H82A H 0.2692 0.5934 0.1712 0.218 Uiso 1 1 calc R
H82B H 0.1925 0.5946 0.1328 0.218 Uiso 1 1 calc R
H82C H 0.2564 0.5874 0.1110 0.218 Uiso 1 1 calc R
C83 C 0.2064(4) 0.4691(5) 0.2016(4) 0.163(4) Uani 1 1 d U
H83A H 0.2034 0.4235 0.2053 0.245 Uiso 1 1 calc R
H83B H 0.1614 0.4881 0.1979 0.245 Uiso 1 1 calc R
H83C H 0.2403 0.4862 0.2321 0.245 Uiso 1 1 calc R
C84 C 0.4047(4) 0.5334(3) 0.1079(3) 0.106(2) Uani 1 1 d U
H84A H 0.3798 0.5726 0.1080 0.159 Uiso 1 1 calc R
H84B H 0.4286 0.5357 0.0819 0.159 Uiso 1 1 calc R
H84C H 0.4384 0.5269 0.1415 0.159 Uiso 1 1 calc R
C85 C 0.3906(4) 0.3948(3) 0.0779(3) 0.110(3) Uani 1 1 d U
H85A H 0.4254 0.3812 0.1093 0.165 Uiso 1 1 calc R
H85B H 0.4131 0.4070 0.0525 0.165 Uiso 1 1 calc R
H85C H 0.3585 0.3604 0.0644 0.165 Uiso 1 1 calc R
C86 C 0.2761(4) 0.4851(4) 0.0277(3) 0.123(3) Uani 1 1 d U
H86A H 0.2483 0.4480 0.0141 0.184 Uiso 1 1 calc R
H86B H 0.3007 0.4985 0.0039 0.184 Uiso 1 1 calc R
H86C H 0.2460 0.5191 0.0321 0.184 Uiso 1 1 calc R
Cl1 Cl 0.49556(9) 0.41565(11) 0.20882(9) 0.1064(7) Uani 1 1 d .
N1 N 0.9951(2) 0.4288(2) 0.23785(19) 0.0542(12) Uani 1 1 d U
N2 N 0.9465(2) 0.5009(2) 0.27126(18) 0.0511(12) Uani 1 1 d .
N3 N 0.8126(2) 0.54241(19) 0.19600(17) 0.0430(11) Uani 1 1 d .
N4 N 0.6801(2) 0.5359(2) 0.10754(18) 0.0480(12) Uani 1 1 d .
N5 N 0.6357(2) 0.4426(2) 0.10369(18) 0.0539(13) Uani 1 1 d .
N6 N 0.7023(2) 0.4010(2) 0.24669(19) 0.0542(13) Uani 1 1 d .
N7 N 0.7622(2) 0.3190(2) 0.23864(18) 0.0501(12) Uani 1 1 d .
N8 N 0.8172(2) 0.33214(19) 0.14958(17) 0.0452(11) Uani 1 1 d .
N9 N 0.8688(2) 0.3953(2) 0.06899(18) 0.0507(12) Uani 1 1 d .
N10 N 0.9275(3) 0.4791(2) 0.10008(19) 0.0577(13) Uani 1 1 d .
N11 N 0.3638(3) 0.4092(2) 0.2847(2) 0.0700(15) Uani 1 1 d .
N12 N 0.3745(3) 0.2812(2) 0.1924(2) 0.0756(16) Uani 1 1 d .
N13 N 0.3073(2) 0.4480(2) 0.1424(2) 0.0645(14) Uani 1 1 d .
Si1 Si 0.40653(15) 0.47605(12) 0.31419(11) 0.1162(9) Uani 1 1 d .
Si2 Si 0.32305(13) 0.36152(12) 0.31882(10) 0.0951(7) Uani 1 1 d .
Si3 Si 0.45025(13) 0.24194(10) 0.22750(9) 0.0890(7) Uani 1 1 d .
Si4 Si 0.31022(15) 0.24217(11) 0.14816(10) 0.1119(9) Uani 1 1 d .
Si5 Si 0.23330(11) 0.48696(12) 0.14416(10) 0.0968(8) Uani 1 1 d .
Si6 Si 0.34144(11) 0.46505(10) 0.09276(8) 0.0779(6) Uani 1 1 d .
Yb1 Yb 0.814424(13) 0.437443(11) 0.172644(10) 0.04410(8) Uani 1 1 d .
Yb2 Yb 0.372365(14) 0.386106(13) 0.206795(12) 0.06129(10) Uani 1 1 d .

loop_
_atom_site_aniso_label
_atom_site_aniso_U_11
_atom_site_aniso_U_22
_atom_site_aniso_U_33
_atom_site_aniso_U_23
_atom_site_aniso_U_13
_atom_site_aniso_U_12
C1 0.080(3) 0.073(3) 0.113(4) -0.004(3) 0.013(3) 0.011(3)
C2 0.090(4) 0.077(4) 0.123(4) -0.007(4) 0.009(4) 0.014(3)
C3 0.084(4) 0.076(3) 0.111(4) 0.006(4) -0.004(4) 0.010(3)
C4 0.099(3) 0.077(3) 0.102(4) 0.009(3) 0.005(3) 0.009(3)
C5 0.077(3) 0.064(3) 0.092(3) 0.008(3) 0.006(3) 0.011(2)
C6 0.063(3) 0.060(3) 0.089(3) -0.005(3) 0.014(3) 0.010(2)
C7 0.061(3) 0.060(3) 0.074(3) 0.001(3) 0.017(2) 0.009(2)
C8 0.050(3) 0.061(3) 0.085(3) 0.001(3) 0.006(3) 0.003(3)
C9 0.056(3) 0.051(3) 0.079(3) -0.004(3) 0.001(3) -0.001(3)
C10 0.038(2) 0.044(2) 0.058(2) -0.001(2) 0.020(2) 0.002(2)
C11 0.056(3) 0.043(2) 0.058(3) -0.003(2) 0.014(2) 0.003(2)
C12 0.070(3) 0.055(3) 0.061(3) -0.003(3) 0.010(3) 0.004(3)
C13 0.085(3) 0.061(3) 0.062(3) -0.009(3) 0.012(3) 0.001(3)
C14 0.079(3) 0.060(3) 0.069(3) -0.011(3) 0.018(3) 0.006(3)
C15 0.069(3) 0.048(3) 0.060(3) -0.007(2) 0.015(2) 0.003(2)
C16 0.058(2) 0.039(2) 0.055(3) -0.001(2) 0.012(2) 0.000(2)
C17 0.126(5) 0.095(5) 0.068(5) -0.024(4) 0.005(4) 0.013(4)
C18 0.059(3) 0.038(2) 0.055(3) -0.002(2) 0.012(2) 0.001(2)
C19 0.076(3) 0.044(3) 0.062(3) 0.003(2) 0.007(3) -0.006(2)
C20 0.090(3) 0.046(3) 0.074(3) 0.011(3) 0.006(3) -0.011(3)
C21 0.095(4) 0.052(3) 0.073(4) 0.018(3) -0.009(3) -0.005(3)
C22 0.079(3) 0.051(3) 0.071(3) 0.008(3) -0.005(3) -0.003(3)
C23 0.062(3) 0.040(2) 0.062(3) 0.000(2) 0.005(2) 0.002(2)
C24 0.163(7) 0.086(5) 0.106(6) 0.044(5) -0.025(6) -0.025(5)
C25 0.060(3) 0.052(3) 0.081(3) -0.011(3) 0.000(3) 0.010(3)
C26 0.059(3) 0.061(3) 0.082(3) -0.013(3) 0.004(3) -0.002(3)
C27 0.058(3) 0.039(2) 0.059(3) -0.002(2) 0.013(2) -0.003(2)
C28 0.070(3) 0.053(3) 0.067(3) -0.005(2) 0.013(2) -0.013(2)
C29 0.065(3) 0.053(3) 0.058(3) -0.006(2) 0.020(2) -0.012(2)
C30 0.087(3) 0.070(3) 0.072(3) -0.006(3) 0.016(3) -0.022(3)
C31 0.104(4) 0.078(4) 0.069(4) -0.015(3) 0.017(3) -0.025(3)
C32 0.103(4) 0.074(4) 0.067(4) -0.014(3) 0.005(3) -0.018(3)
C33 0.093(3) 0.078(3) 0.087(4) -0.014(3) 0.013(3) -0.029(3)
C34 0.086(3) 0.070(3) 0.071(3) -0.009(3) 0.021(3) -0.020(3)
C35 0.110(4) 0.103(4) 0.085(4) -0.014(3) 0.026(3) 0.009(3)
C36 0.123(4) 0.110(4) 0.098(4) -0.020(4) 0.024(4) 0.017(4)
C37 0.128(4) 0.116(4) 0.093(4) -0.026(4) 0.017(4) 0.009(4)
C38 0.113(3) 0.105(3) 0.094(3) -0.011(3) 0.009(3) 0.010(3)
C39 0.095(3) 0.087(3) 0.080(3) -0.014(3) 0.016(3) 0.005(3)
C40 0.080(3) 0.069(3) 0.072(3) -0.006(3) 0.029(3) 0.006(3)
C41 0.070(3) 0.058(3) 0.072(3) 0.000(2) 0.027(2) 0.008(2)
C42 0.069(3) 0.062(3) 0.077(3) 0.005(3) 0.032(3) -0.002(3)
C43 0.070(3) 0.053(3) 0.077(3) 0.004(3) 0.029(3) -0.007(3)
C44 0.052(2) 0.047(2) 0.060(3) 0.000(2) 0.023(2) -0.005(2)
C45 0.056(3) 0.041(2) 0.062(3) 0.005(2) 0.018(2) -0.004(2)
C46 0.067(3) 0.047(3) 0.059(3) 0.003(3) 0.014(3) -0.003(3)
C47 0.066(3) 0.046(3) 0.069(3) 0.012(3) 0.014(3) 0.000(3)
C48 0.073(3) 0.050(3) 0.075(3) 0.006(3) 0.018(3) 0.009(2)
C49 0.070(3) 0.047(3) 0.063(3) 0.002(2) 0.018(2) 0.001(2)
C50 0.058(2) 0.037(2) 0.056(3) 0.000(2) 0.017(2) -0.001(2)
C51 0.097(5) 0.057(4) 0.089(5) 0.025(4) 0.008(4) 0.014(4)
C52 0.066(3) 0.041(2) 0.054(3) -0.002(2) 0.020(2) -0.002(2)
C53 0.079(3) 0.050(3) 0.053(3) -0.004(2) 0.017(2) -0.012(2)
C54 0.093(3) 0.056(3) 0.066(3) -0.009(3) 0.018(3) -0.016(3)
C55 0.091(3) 0.059(3) 0.057(3) -0.008(3) 0.015(3) -0.007(3)
C56 0.086(3) 0.052(3) 0.055(3) -0.004(3) 0.024(3) -0.006(3)
C57 0.071(3) 0.044(3) 0.051(3) -0.005(2) 0.020(2) -0.003(2)
C58 0.154(6) 0.102(6) 0.056(5) -0.024(4) 0.011(5) -0.024(5)
C59 0.078(3) 0.064(3) 0.064(3) -0.007(3) 0.032(3) -0.004(3)
C60 0.079(3) 0.069(3) 0.073(3) -0.003(3) 0.040(3) -0.011(3)
C61 0.062(3) 0.041(2) 0.058(3) -0.001(2) 0.022(2) -0.001(2)
C62 0.078(3) 0.058(3) 0.070(3) 0.000(3) 0.022(3) -0.014(3)
C63 0.085(3) 0.061(3) 0.073(3) 0.002(3) 0.030(3) -0.012(3)
C64 0.107(3) 0.083(3) 0.094(3) 0.007(3) 0.019(3) -0.016(3)
C65 0.128(4) 0.095(4) 0.094(4) 0.015(4) 0.016(4) -0.001(4)
C66 0.123(4) 0.078(4) 0.092(4) 0.005(3) 0.030(4) -0.012(4)
C67 0.110(4) 0.082(4) 0.100(4) -0.004(3) 0.029(3) -0.020(3)
C68 0.101(3) 0.075(3) 0.086(3) 0.002(3) 0.036(3) -0.015(3)
C69 0.177(8) 0.157(8) 0.146(8) -0.007(7) 0.016(7) -0.048(7)
C70 0.228(10) 0.085(6) 0.167(9) -0.001(6) 0.032(8) -0.031(7)
C71 0.239(9) 0.139(8) 0.183(8) -0.064(7) 0.072(8) 0.003(7)
C72 0.171(7) 0.160(8) 0.121(7) 0.045(6) 0.062(6) 0.025(6)
C73 0.164(7) 0.166(8) 0.168(8) -0.014(7) 0.095(6) -0.055(6)
C74 0.148(7) 0.191(8) 0.169(7) 0.038(6) 0.102(6) 0.047(6)
C75 0.108(6) 0.106(6) 0.084(6) 0.022(5) 0.024(5) 0.032(5)
C76 0.155(7) 0.123(6) 0.119(6) 0.005(5) 0.062(6) 0.039(6)
C77 0.192(8) 0.074(5) 0.130(7) 0.027(5) 0.026(6) 0.027(6)
C78 0.235(9) 0.140(7) 0.110(7) -0.022(6) 0.025(7) -0.022(7)
C79 0.191(7) 0.115(6) 0.161(7) 0.015(6) 0.032(6) -0.063(6)
C80 0.139(7) 0.115(7) 0.213(10) 0.004(7) -0.038(7) -0.052(6)
C81 0.091(6) 0.173(8) 0.196(9) 0.012(7) 0.010(6) 0.015(6)
C82 0.124(6) 0.122(7) 0.193(8) 0.015(6) 0.054(6) 0.044(6)
C83 0.098(6) 0.218(9) 0.200(8) 0.069(7) 0.084(6) 0.054(6)
C84 0.126(6) 0.078(5) 0.131(6) 0.011(5) 0.064(5) -0.014(5)
C85 0.128(6) 0.089(5) 0.126(6) -0.004(5) 0.058(5) 0.017(5)
C86 0.126(6) 0.131(7) 0.099(6) 0.021(5) 0.017(5) 0.022(5)
Cl1 0.0523(11) 0.1184(17) 0.1372(19) 0.0412(15) 0.0119(12) -0.0032(11)
N1 0.049(3) 0.050(3) 0.064(3) 0.000(3) 0.018(3) 0.001(2)
N2 0.047(3) 0.040(3) 0.060(3) 0.007(3) 0.006(3) 0.004(2)
N3 0.058(3) 0.028(2) 0.041(3) 0.000(2) 0.010(2) 0.006(2)
N4 0.035(3) 0.043(3) 0.056(3) -0.003(2) -0.001(2) 0.002(2)
N5 0.051(3) 0.042(3) 0.062(3) -0.003(3) 0.006(3) -0.003(3)
N6 0.056(3) 0.041(3) 0.067(4) 0.003(3) 0.021(3) -0.003(2)
N7 0.044(3) 0.044(3) 0.064(4) 0.008(3) 0.019(3) -0.004(2)
N8 0.057(3) 0.033(3) 0.042(3) 0.004(2) 0.010(2) 0.003(2)
N9 0.052(3) 0.049(3) 0.055(3) -0.001(3) 0.022(3) -0.002(2)
N10 0.068(3) 0.053(3) 0.056(3) -0.004(3) 0.026(3) -0.007(3)
N11 0.071(4) 0.056(3) 0.079(4) 0.002(3) 0.018(3) 0.010(3)
N12 0.102(4) 0.052(3) 0.068(4) 0.004(3) 0.019(4) 0.002(3)
N13 0.046(3) 0.055(3) 0.088(4) 0.012(3) 0.014(3) 0.005(2)
Si1 0.151(3) 0.0782(17) 0.111(2) -0.0201(16) 0.029(2) -0.0015(17)
Si2 0.0999(17) 0.1010(18) 0.0958(19) 0.0025(15) 0.0470(15) 0.0171(14)
Si3 0.1193(18) 0.0711(14) 0.0857(17) 0.0183(13) 0.0450(15) 0.0351(13)
Si4 0.154(2) 0.0628(15) 0.0960(19) 0.0058(14) 0.0030(18) -0.0205(16)
Si5 0.0627(13) 0.1010(18) 0.122(2) 0.0369(16) 0.0203(14) 0.0183(13)
Si6 0.0815(14) 0.0672(13) 0.0808(16) 0.0118(12) 0.0184(13) 0.0064(11)
Yb1 0.04944(15) 0.03422(13) 0.04709(16) 0.00083(13) 0.01229(12) -0.00104(12)
Yb2 0.05434(18) 0.05209(18) 0.0740(2) 0.00820(16) 0.01427(16) 0.00401(14)

loop_
_atom_type_symbol
_atom_type_description
_atom_type_scat_dispersion_real
_atom_type_scat_dispersion_imag
_atom_type_scat_source
C C 0.0033 0.0016 'International Tables Vol C Tables 4.2.6.8 and 6.1.1.4'
H H 0.0000 0.0000 'International Tables Vol C Tables 4.2.6.8 and 6.1.1.4'
N N 0.0061 0.0033 'International Tables Vol C Tables 4.2.6.8 and 6.1.1.4'
Si Si 0.0817 0.0704 'International Tables Vol C Tables 4.2.6.8 and 6.1.1.4'
Cl Cl 0.1484 0.1585 'International Tables Vol C Tables 4.2.6.8 and 6.1.1.4'
Yb Yb -0.3850 5.5486 'International Tables Vol C Tables 4.2.6.8 and 6.1.1.4'

loop_
_geom_angle_atom_site_label_1
_geom_angle_atom_site_label_2
_geom_angle_atom_site_label_3
_geom_angle
C6 C1 C2 117.7(8)
C6 C1 H1 121.1
C2 C1 H1 121.1
C3 C2 C1 118.3(8)
C3 C2 H2 120.8
C1 C2 H2 120.8
C2 C3 C4 125.2(9)
C2 C3 H3 117.4
C4 C3 H3 117.4
C3 C4 C5 115.8(8)
C3 C4 H4 122.1
C5 C4 H4 122.1
C6 C5 C4 123.0(8)
C6 C5 H5 118.5
C4 C5 H5 118.5
C5 C6 C1 119.9(7)
C5 C6 C7 122.7(6)
C1 C6 C7 117.3(7)
N1 C7 C6 111.2(5)
N1 C7 H7A 109.4
C6 C7 H7A 109.4
N1 C7 H7B 109.4
C6 C7 H7B 109.4
H7A C7 H7B 108.0
C9 C8 N1 107.4(6)
C9 C8 H8 126.3
N1 C8 H8 126.3
C8 C9 N2 106.7(6)
C8 C9 H9 126.6
N2 C9 H9 126.6
N1 C10 N2 103.3(5)
N1 C10 Yb1 131.5(4)
N2 C10 Yb1 122.9(4)
C12 C11 C16 121.5(6)
C12 C11 N2 116.6(5)
C16 C11 N2 121.9(5)
C13 C12 C11 122.1(6)
C13 C12 H12 119.0
C11 C12 H12 119.0
C12 C13 C14 116.6(6)
C12 C13 C17 122.4(6)
C14 C13 C17 121.0(6)
C15 C14 C13 121.3(6)
C15 C14 H14 119.4
C13 C14 H14 119.4
C14 C15 C16 123.4(6)
C14 C15 H15 118.3
C16 C15 H15 118.3
N3 C16 C15 120.2(5)
N3 C16 C11 124.6(5)
C15 C16 C11 115.1(6)
C13 C17 H17A 109.5
C13 C17 H17B 109.5
H17A C17 H17B 109.5
C13 C17 H17C 109.5
H17A C17 H17C 109.5
H17B C17 H17C 109.5
C23 C18 C19 116.7(6)
C23 C18 N3 124.4(5)
C19 C18 N3 118.8(5)
C20 C19 C18 121.5(6)
C20 C19 H19 119.3
C18 C19 H19 119.3
C21 C20 C19 121.7(6)
C21 C20 H20 119.2
C19 C20 H20 119.2
C20 C21 C22 117.6(6)
C20 C21 C24 122.0(6)
C22 C21 C24 120.4(6)
C21 C22 C23 122.7(6)
C21 C22 H22 118.6
C23 C22 H22 118.6
C22 C23 C18 119.7(6)
C22 C23 N4 117.7(5)
C18 C23 N4 122.5(5)
C21 C24 H24A 109.5
C21 C24 H24B 109.5
H24A C24 H24B 109.5
C21 C24 H24C 109.5
H24A C24 H24C 109.5
H24B C24 H24C 109.5
C26 C25 N4 105.5(6)
C26 C25 H25 127.3
N4 C25 H25 127.3
C25 C26 N5 108.9(6)
C25 C26 H26 125.6
N5 C26 H26 125.6
N5 C27 N4 103.5(5)
N5 C27 Yb1 130.1(4)
N4 C27 Yb1 124.3(4)
N5 C28 C29 112.0(5)
N5 C28 H28A 109.2
C29 C28 H28A 109.2
N5 C28 H28B 109.2
C29 C28 H28B 109.2
H28A C28 H28B 107.9
C30 C29 C34 117.5(6)
C30 C29 C28 123.5(6)
C34 C29 C28 119.0(6)
C29 C30 C31 123.5(7)
C29 C30 H30 118.2
C31 C30 H30 118.2
C32 C31 C30 118.4(7)
C32 C31 H31 120.8
C30 C31 H31 120.8
C31 C32 C33 121.0(7)
C31 C32 H32 119.5
C33 C32 H32 119.5
C32 C33 C34 120.5(7)
C32 C33 H33 119.7
C34 C33 H33 119.7
C29 C34 C33 119.1(7)
C29 C34 H34 120.5
C33 C34 H34 120.5
C40 C35 C36 118.0(8)
C40 C35 H35 121.0
C36 C35 H35 121.0
C37 C36 C35 121.6(9)
C37 C36 H36 119.2
C35 C36 H36 119.2
C36 C37 C38 121.2(9)
C36 C37 H37 119.4
C38 C37 H37 119.4
C37 C38 C39 118.4(8)
C37 C38 H38 120.8
C39 C38 H38 120.8
C40 C39 C38 120.6(8)
C40 C39 H39 119.7
C38 C39 H39 119.7
C39 C40 C35 120.1(7)
C39 C40 C41 122.3(7)
C35 C40 C41 117.5(7)
N6 C41 C40 111.7(5)
N6 C41 H41A 109.3
C40 C41 H41A 109.3
N6 C41 H41B 109.3
C40 C41 H41B 109.3
H41A C41 H41B 107.9
C43 C42 N6 106.8(5)
C43 C42 H42 126.6
N6 C42 H42 126.6
C42 C43 N7 106.8(5)
C42 C43 H43 126.6
N7 C43 H43 126.6
N6 C44 N7 103.5(5)
N6 C44 Yb1 130.9(4)
N7 C44 Yb1 122.0(4)
C50 C45 C46 121.3(6)
C50 C45 N7 123.1(5)
C46 C45 N7 115.6(5)
C47 C46 C45 121.7(6)
C47 C46 H46 119.1
C45 C46 H46 119.1
C46 C47 C48 117.3(6)
C46 C47 C51 120.7(6)
C48 C47 C51 122.0(6)
C49 C48 C47 120.7(6)
C49 C48 H48 119.6
C47 C48 H48 119.6
C48 C49 C50 123.1(6)
C48 C49 H49 118.4
C50 C49 H49 118.4
C45 C50 C49 115.7(6)
C45 C50 N8 123.1(5)
C49 C50 N8 121.1(5)
C47 C51 H51A 109.5
C47 C51 H51B 109.5
H51A C51 H51B 109.5
C47 C51 H51C 109.5
H51A C51 H51C 109.5
H51B C51 H51C 109.5
C57 C52 C53 114.8(6)
C57 C52 N8 124.5(5)
C53 C52 N8 120.7(5)
C54 C53 C52 123.1(6)
C54 C53 H53 118.5
C52 C53 H53 118.5
C53 C54 C55 122.2(6)
C53 C54 H54 118.9
C55 C54 H54 118.9
C56 C55 C54 115.4(6)
C56 C55 C58 122.0(6)
C54 C55 C58 122.6(6)
C57 C56 C55 122.1(6)
C57 C56 H56 119.0
C55 C56 H56 119.0
C56 C57 C52 122.4(6)
C56 C57 N9 114.8(5)
C52 C57 N9 122.5(5)
C55 C58 H58A 109.5
C55 C58 H58B 109.5
H58A C58 H58B 109.5
C55 C58 H58C 109.5
H58A C58 H58C 109.5
H58B C58 H58C 109.5
C60 C59 N9 106.3(6)
C60 C59 H59 126.8
N9 C59 H59 126.8
C59 C60 N10 107.5(6)
C59 C60 H60 126.3
N10 C60 H60 126.3
N9 C61 N10 103.3(5)
N9 C61 Yb1 123.5(4)
N10 C61 Yb1 131.3(4)
N10 C62 C63 112.8(5)
N10 C62 H62A 109.0
C63 C62 H62A 109.0
N10 C62 H62B 109.0
C63 C62 H62B 109.0
H62A C62 H62B 107.8
C68 C63 C64 117.7(7)
C68 C63 C62 120.1(7)
C64 C63 C62 122.0(7)
C63 C64 C65 119.8(8)
C63 C64 H64 120.1
C65 C64 H64 120.1
C66 C65 C64 116.8(8)
C66 C65 H65 121.6
C64 C65 H65 121.6
C67 C66 C65 123.9(9)
C67 C66 H66 118.0
C65 C66 H66 118.0
C66 C67 C68 118.4(8)
C66 C67 H67 120.8
C68 C67 H67 120.8
C63 C68 C67 123.3(8)
C63 C68 H68 118.4
C67 C68 H68 118.4
Si1 C69 H69A 109.5
Si1 C69 H69B 109.5
H69A C69 H69B 109.5
Si1 C69 H69C 109.5
H69A C69 H69C 109.5
H69B C69 H69C 109.5
Si1 C70 H70A 109.5
Si1 C70 H70B 109.5
H70A C70 H70B 109.5
Si1 C70 H70C 109.5
H70A C70 H70C 109.5
H70B C70 H70C 109.5
Si1 C71 H71A 109.5
Si1 C71 H71B 109.5
H71A C71 H71B 109.5
Si1 C71 H71C 109.5
H71A C71 H71C 109.5
H71B C71 H71C 109.5
Si2 C72 H72A 109.5
Si2 C72 H72B 109.5
H72A C72 H72B 109.5
Si2 C72 H72C 109.5
H72A C72 H72C 109.5
H72B C72 H72C 109.5
Si2 C73 H73A 109.5
Si2 C73 H73B 109.5
H73A C73 H73B 109.5
Si2 C73 H73C 109.5
H73A C73 H73C 109.5
H73B C73 H73C 109.5
Si2 C74 H74A 109.5
Si2 C74 H74B 109.5
H74A C74 H74B 109.5
Si2 C74 H74C 109.5
H74A C74 H74C 109.5
H74B C74 H74C 109.5
Si3 C75 H75A 109.5
Si3 C75 H75B 109.5
H75A C75 H75B 109.5
Si3 C75 H75C 109.5
H75A C75 H75C 109.5
H75B C75 H75C 109.5
Si3 C76 H76A 109.5
Si3 C76 H76B 109.5
H76A C76 H76B 109.5
Si3 C76 H76C 109.5
H76A C76 H76C 109.5
H76B C76 H76C 109.5
Si3 C77 H77A 109.5
Si3 C77 H77B 109.5
H77A C77 H77B 109.5
Si3 C77 H77C 109.5
H77A C77 H77C 109.5
H77B C77 H77C 109.5
Si4 C78 H78A 109.5
Si4 C78 H78B 109.5
H78A C78 H78B 109.5
Si4 C78 H78C 109.5
H78A C78 H78C 109.5
H78B C78 H78C 109.5
Si4 C79 H79A 109.5
Si4 C79 H79B 109.5
H79A C79 H79B 109.5
Si4 C79 H79C 109.5
H79A C79 H79C 109.5
H79B C79 H79C 109.5
Si4 C80 H80A 109.5
Si4 C80 H80B 109.5
H80A C80 H80B 109.5
Si4 C80 H80C 109.5
H80A C80 H80C 109.5
H80B C80 H80C 109.5
Si5 C81 H81A 109.5
Si5 C81 H81B 109.5
H81A C81 H81B 109.5
Si5 C81 H81C 109.5
H81A C81 H81C 109.5
H81B C81 H81C 109.5
Si5 C82 H82A 109.5
Si5 C82 H82B 109.5
H82A C82 H82B 109.5
Si5 C82 H82C 109.5
H82A C82 H82C 109.5
H82B C82 H82C 109.5
Si5 C83 H83A 109.5
Si5 C83 H83B 109.5
H83A C83 H83B 109.5
Si5 C83 H83C 109.5
H83A C83 H83C 109.5
H83B C83 H83C 109.5
Si6 C84 H84A 109.5
Si6 C84 H84B 109.5
H84A C84 H84B 109.5
Si6 C84 H84C 109.5
H84A C84 H84C 109.5
H84B C84 H84C 109.5
Si6 C85 H85A 109.5
Si6 C85 H85B 109.5
H85A C85 H85B 109.5
Si6 C85 H85C 109.5
H85A C85 H85C 109.5
H85B C85 H85C 109.5
Si6 C86 H86A 109.5
Si6 C86 H86B 109.5
H86A C86 H86B 109.5
Si6 C86 H86C 109.5
H86A C86 H86C 109.5
H86B C86 H86C 109.5
C10 N1 C8 112.1(5)
C10 N1 C7 123.3(5)
C8 N1 C7 124.6(5)
C10 N2 C9 110.5(5)
C10 N2 C11 126.5(5)
C9 N2 C11 123.0(5)
C16 N3 C18 114.3(4)
C16 N3 Yb1 123.2(3)
C18 N3 Yb1 122.5(3)
C27 N4 C25 111.7(5)
C27 N4 C23 125.3(5)
C25 N4 C23 123.0(5)
C27 N5 C26 110.4(5)
C27 N5 C28 125.7(5)
C26 N5 C28 123.9(5)
C44 N6 C42 111.6(5)
C44 N6 C41 124.3(5)
C42 N6 C41 123.8(5)
C44 N7 C43 111.3(5)
C44 N7 C45 125.2(5)
C43 N7 C45 123.4(5)
C52 N8 C50 114.8(4)
C52 N8 Yb1 122.5(3)
C50 N8 Yb1 122.7(3)
C61 N9 C59 112.0(5)
C61 N9 C57 124.6(5)
C59 N9 C57 123.4(5)
C61 N10 C60 110.9(5)
C61 N10 C62 125.2(5)
C60 N10 C62 123.8(5)
Si1 N11 Si2 118.6(3)
Si1 N11 Yb2 116.8(3)
Si2 N11 Yb2 124.5(3)
Si4 N12 Si3 120.9(3)
Si4 N12 Yb2 123.5(3)
Si3 N12 Yb2 115.6(3)
Si5 N13 Si6 118.5(3)
Si5 N13 Yb2 124.2(3)
Si6 N13 Yb2 116.7(2)
N11 Si1 C69 112.0(4)
N11 Si1 C71 114.4(4)
C69 Si1 C71 106.2(5)
N11 Si1 C70 112.2(4)
C69 Si1 C70 107.6(5)
C71 Si1 C70 103.8(5)
N11 Si2 C73 113.5(3)
N11 Si2 C72 113.2(4)
C73 Si2 C72 104.0(5)
N11 Si2 C74 115.8(4)
C73 Si2 C74 101.6(5)
C72 Si2 C74 107.3(4)
N12 Si3 C75 113.4(3)
N12 Si3 C76 111.7(3)
C75 Si3 C76 107.1(4)
N12 Si3 C77 113.7(4)
C75 Si3 C77 104.4(4)
C76 Si3 C77 105.8(4)
N12 Si4 C80 112.0(3)
N12 Si4 C79 115.9(4)
C80 Si4 C79 104.3(5)
N12 Si4 C78 112.0(4)
C80 Si4 C78 106.1(5)
C79 Si4 C78 105.6(5)
N13 Si5 C83 114.0(3)
N13 Si5 C81 114.6(4)
C83 Si5 C81 102.0(5)
N13 Si5 C82 114.0(3)
C83 Si5 C82 107.5(5)
C81 Si5 C82 103.5(4)
N13 Si6 C84 113.2(3)
N13 Si6 C85 111.2(3)
C84 Si6 C85 106.2(4)
N13 Si6 C86 116.3(3)
C84 Si6 C86 105.4(4)
C85 Si6 C86 103.7(4)
N3 Yb1 N8 179.54(17)
N3 Yb1 C10 77.41(16)
N8 Yb1 C10 102.14(16)
N3 Yb1 C27 77.20(17)
N8 Yb1 C27 103.25(17)
C10 Yb1 C27 154.56(18)
N3 Yb1 C44 102.34(17)
N8 Yb1 C44 77.76(17)
C10 Yb1 C44 97.46(18)
C27 Yb1 C44 89.48(19)
N3 Yb1 C61 102.53(17)
N8 Yb1 C61 77.36(17)
C10 Yb1 C61 87.14(19)
C27 Yb1 C61 96.81(19)
C44 Yb1 C61 155.11(19)
N11 Yb2 N12 113.08(19)
N11 Yb2 N13 114.51(18)
N12 Yb2 N13 118.09(19)
N11 Yb2 Cl1 106.38(14)
N12 Yb2 Cl1 100.00(15)
N13 Yb2 Cl1 102.15(13)

loop_
_geom_bond_atom_site_label_1
_geom_bond_atom_site_label_2
_geom_bond_distance
C1 C6 1.369(8)
C1 C2 1.441(9)
C1 H1 0.9300
C2 C3 1.313(10)
C2 H2 0.9300
C3 C4 1.362(10)
C3 H3 0.9300
C4 C5 1.369(9)
C4 H4 0.9300
C5 C6 1.358(9)
C5 H5 0.9300
C6 C7 1.544(8)
C7 N1 1.470(7)
C7 H7A 0.9700
C7 H7B 0.9700
C8 C9 1.316(8)
C8 N1 1.368(7)
C8 H8 0.9300
C9 N2 1.407(7)
C9 H9 0.9300
C10 N1 1.358(6)
C10 N2 1.359(6)
C10 Yb1 2.457(5)
C11 C12 1.401(8)
C11 C16 1.405(7)
C11 N2 1.436(7)
C12 C13 1.380(8)
C12 H12 0.9300
C13 C14 1.401(8)
C13 C17 1.509(8)
C14 C15 1.370(8)
C14 H14 0.9300
C15 C16 1.398(7)
C15 H15 0.9300
C16 N3 1.387(7)
C17 H17A 0.9600
C17 H17B 0.9600
C17 H17C 0.9600
C18 C23 1.407(7)
C18 C19 1.411(7)
C18 N3 1.416(7)
C19 C20 1.387(8)
C19 H19 0.9300
C20 C21 1.371(8)
C20 H20 0.9300
C21 C22 1.374(8)
C21 C24 1.534(8)
C22 C23 1.403(8)
C22 H22 0.9300
C23 N4 1.430(7)
C24 H24A 0.9600
C24 H24B 0.9600
C24 H24C 0.9600
C25 C26 1.322(8)
C25 N4 1.379(7)
C25 H25 0.9300
C26 N5 1.364(7)
C26 H26 0.9300
C27 N5 1.356(6)
C27 N4 1.357(6)
C27 Yb1 2.461(6)
C28 N5 1.466(7)
C28 C29 1.517(8)
C28 H28A 0.9700
C28 H28B 0.9700
C29 C30 1.364(8)
C29 C34 1.370(8)
C30 C31 1.373(8)
C30 H30 0.9300
C31 C32 1.341(8)
C31 H31 0.9300
C32 C33 1.346(9)
C32 H32 0.9300
C33 C34 1.415(8)
C33 H33 0.9300
C34 H34 0.9300
C35 C40 1.386(9)
C35 C36 1.412(10)
C35 H35 0.9300
C36 C37 1.318(10)
C36 H36 0.9300
C37 C38 1.365(10)
C37 H37 0.9300
C38 C39 1.423(9)
C38 H38 0.9300
C39 C40 1.343(9)
C39 H39 0.9300
C40 C41 1.491(8)
C41 N6 1.455(7)
C41 H41A 0.9700
C41 H41B 0.9700
C42 C43 1.340(8)
C42 N6 1.380(7)
C42 H42 0.9300
C43 N7 1.383(7)
C43 H43 0.9300
C44 N6 1.359(6)
C44 N7 1.365(6)
C44 Yb1 2.462(6)
C45 C50 1.377(7)
C45 C46 1.401(7)
C45 N7 1.440(7)
C46 C47 1.369(8)
C46 H46 0.9300
C47 C48 1.378(8)
C47 C51 1.518(8)
C48 C49 1.373(8)
C48 H48 0.9300
C49 C50 1.388(7)
C49 H49 0.9300
C50 N8 1.410(7)
C51 H51A 0.9600
C51 H51B 0.9600
C51 H51C 0.9600
C52 C57 1.390(7)
C52 C53 1.397(7)
C52 N8 1.403(7)
C53 C54 1.356(8)
C53 H53 0.9300
C54 C55 1.396(8)
C54 H54 0.9300
C55 C56 1.392(8)
C55 C58 1.521(8)
C56 C57 1.378(8)
C56 H56 0.9300
C57 N9 1.461(7)
C58 H58A 0.9600
C58 H58B 0.9600
C58 H58C 0.9600
C59 C60 1.329(8)
C59 N9 1.379(7)
C59 H59 0.9300
C60 N10 1.377(7)
C60 H60 0.9300
C61 N9 1.352(6)
C61 N10 1.364(6)
C61 Yb1 2.463(6)
C62 N10 1.454(7)
C62 C63 1.485(8)
C62 H62A 0.9700
C62 H62B 0.9700
C63 C68 1.350(8)
C63 C64 1.362(9)
C64 C65 1.468(10)
C64 H64 0.9300
C65 C66 1.339(10)
C65 H65 0.9300
C66 C67 1.313(9)
C66 H66 0.9300
C67 C68 1.384(9)
C67 H67 0.9300
C68 H68 0.9300
C69 Si1 1.876(10)
C69 H69A 0.9600
C69 H69B 0.9600
C69 H69C 0.9600
C70 Si1 1.884(9)
C70 H70A 0.9600
C70 H70B 0.9600
C70 H70C 0.9600
C71 Si1 1.880(9)
C71 H71A 0.9600
C71 H71B 0.9600
C71 H71C 0.9600
C72 Si2 1.856(9)
C72 H72A 0.9600
C72 H72B 0.9600
C72 H72C 0.9600
C73 Si2 1.836(9)
C73 H73A 0.9600
C73 H73B 0.9600
C73 H73C 0.9600
C74 Si2 1.859(8)
C74 H74A 0.9600
C74 H74B 0.9600
C74 H74C 0.9600
C75 Si3 1.860(7)
C75 H75A 0.9600
C75 H75B 0.9600
C75 H75C 0.9600
C76 Si3 1.885(8)
C76 H76A 0.9600
C76 H76B 0.9600
C76 H76C 0.9600
C77 Si3 1.885(8)
C77 H77A 0.9600
C77 H77B 0.9600
C77 H77C 0.9600
C78 Si4 1.885(10)
C78 H78A 0.9600
C78 H78B 0.9600
C78 H78C 0.9600
C79 Si4 1.863(8)
C79 H79A 0.9600
C79 H79B 0.9600
C79 H79C 0.9600
C80 Si4 1.846(9)
C80 H80A 0.9600
C80 H80B 0.9600
C80 H80C 0.9600
C81 Si5 1.878(9)
C81 H81A 0.9600
C81 H81B 0.9600
C81 H81C 0.9600
C82 Si5 1.881(9)
C82 H82A 0.9600
C82 H82B 0.9600
C82 H82C 0.9600
C83 Si5 1.823(9)
C83 H83A 0.9600
C83 H83B 0.9600
C83 H83C 0.9600
C84 Si6 1.868(7)
C84 H84A 0.9600
C84 H84B 0.9600
C84 H84C 0.9600
C85 Si6 1.874(7)
C85 H85A 0.9600
C85 H85B 0.9600
C85 H85C 0.9600
C86 Si6 1.886(7)
C86 H86A 0.9600
C86 H86B 0.9600
C86 H86C 0.9600
Cl1 Yb2 2.5235(18)
N3 Yb1 2.284(4)
N8 Yb1 2.290(4)
N11 Si1 1.701(5)
N11 Si2 1.719(6)
N11 Yb2 2.207(5)
N12 Si4 1.675(6)
N12 Si3 1.729(6)
N12 Yb2 2.226(5)
N13 Si5 1.701(5)
N13 Si6 1.713(5)
N13 Yb2 2.235(5)

loop_
_platon_squeeze_void_nr
_platon_squeeze_void_average_x
_platon_squeeze_void_average_y
_platon_squeeze_void_average_z
_platon_squeeze_void_volume
_platon_squeeze_void_count_electrons
_platon_squeeze_void_content
1 -0.031 0.000 0.000 1141 274 ' '
2 0.065 0.500 0.500 1141 273 ' '
